data_1564614
loop_
_publ_author_name
'Kerns, Spencer A.'
'Seo, Junhyeok'
'Lynch, Vincent M.'
'Shearer, Jason'
'Goralski, Sean T.'
'Sullivan, Eileen R.'
'Rose, Michael J.'

_publ_section_title
;
 Scaffold-based [Fe]-hydrogenase model: H<sub>2</sub> activation initiates
 Fe(0)-hydride extrusion and non-biomimetic hydride transfer.
;
_journal_issue 38
_journal_name_full 'Chemical science'
_journal_page_first 12838
_journal_page_last 12846
_journal_paper_doi 10.1039/d0sc03154b
_journal_volume 12
_journal_year 2021
_chemical_formula_moiety 'C64 H44 Fe2 N4 O6 S2, 2(C2 H3 N), 1.005(O)'
_chemical_formula_sum 'C68 H50 Fe2 N6 O7 S2'
_chemical_formula_weight 1238.96
_space_group_crystal_system triclinic
_space_group_IT_number 2
_space_group_name_Hall '-P 1'
_space_group_name_H-M_alt 'P -1'
_atom_sites_solution_hydrogens geom
_atom_sites_solution_primary dual
_audit_creation_date 2019-12-16
_audit_creation_method
;
Olex2 1.3
(compiled 2019.09.11 svn.r3662 for OlexSys, GUI svn.r5938)
;
_audit_update_record
;
2019-12-24 deposited with the CCDC.	2021-09-01 downloaded from the CCDC.
;
_cell_angle_alpha 85.196(8)
_cell_angle_beta 78.200(8)
_cell_angle_gamma 68.001(9)
_cell_formula_units_Z 2
_cell_length_a 12.1400(12)
_cell_length_b 14.7031(14)
_cell_length_c 18.3340(17)
_cell_measurement_reflns_used 4716
_cell_measurement_temperature 100.1(6)
_cell_measurement_theta_max 72.8580
_cell_measurement_theta_min 3.1970
_cell_volume 2970.1(5)
_computing_cell_refinement 'CrysAlisPro 1.171.40.39a (Rigaku OD, 2019)'
_computing_data_collection 'CrysAlisPro 1.171.40.39a (Rigaku OD, 2019)'
_computing_data_reduction 'CrysAlisPro 1.171.40.39a (Rigaku OD, 2019)'
_computing_molecular_graphics 'Olex2 1.3 (Dolomanov et al., 2009)'
_computing_publication_material 'Olex2 1.3 (Dolomanov et al., 2009)'
_computing_structure_refinement 'ShelXL 2018/3 (Sheldrick, 2015)'
_computing_structure_solution 'ShelXT n/a (Sheldrick, 2015)'
_diffrn_ambient_environment N~2~
_diffrn_ambient_temperature 100.1(6)
_diffrn_detector 'CCD plate'
_diffrn_detector_area_resol_mean 5.2940
_diffrn_detector_type AtlasS2
_diffrn_measured_fraction_theta_full 0.975
_diffrn_measured_fraction_theta_max 0.943
_diffrn_measurement_details
;
List of Runs (angles in degrees, time in seconds):

  # Type    Start    End  Width  t~exp~   \w     \q     \k     \f   Frames
#--------------------------------------------------------------------------
  1  \w    -72.00  36.00   1.00   10.00    --  -39.84  77.00-120.00  108
  2  \w   -114.00 -15.00   1.00   10.00    --  -39.84 -38.00 -30.00   99
  3  \w    -64.00  34.00   1.00   10.00    --  -39.84  38.00 150.00   98
  4  \w     55.00 127.00   1.00   10.00    --   39.84-178.00 120.00   72
  5  \w     83.00 178.00   1.00   12.50    --  108.64  45.00 150.00   95
  6  \w     35.00 118.00   1.00   12.50    --  108.64-125.00 150.00   83
  7  \w     32.00 141.00   1.00   12.50    --  108.64 -77.00  60.00  109
  8  \w     35.00 118.00   1.00   12.50    --  108.64-125.00-120.00   83
  9  \w     36.00 138.00   1.00   12.50    --  108.64 -61.00-180.00  102
 10  \w     83.00 178.00   1.00   12.50    --  108.64  45.00 -30.00   95
 11  \w     36.00 134.00   1.00   12.50    --  108.64 -45.00 -30.00   98
 12  \w     35.00  93.00   1.00   12.50    --  108.64-125.00  30.00   58
 13  \w     56.00 178.00   1.00   12.50    --  108.64  15.00 -90.00  122
 14  \w   -112.00 -12.00   1.00   10.00    --  -39.84 -57.00 120.00  100
 15  \w   -116.00  -7.00   1.00   10.00    --  -39.84 -77.00  60.00  109
 16  \w   -116.00  -7.00   1.00   10.00    --  -39.84 -77.00 -30.00  109
 17  \w   -116.00 -63.00   1.00   10.00    --  -39.84 -77.00-120.00   53
 18  \w     80.00 178.00   1.00   12.50    --  108.64  61.00  90.00   98
 19  \w     76.00 178.00   1.00   12.50    --  108.64  77.00 -90.00  102
 20  \w     80.00 178.00   1.00   12.50    --  108.64  30.00  60.00   98
;
_diffrn_measurement_device 'four-circle diffractometer'
_diffrn_measurement_device_type 'SuperNova, Dual, Cu at home/near, AtlasS2'
_diffrn_measurement_method '\w scans'
_diffrn_orient_matrix_type 'CrysAlisPro convention (1999,Acta A55,543-557)'
_diffrn_orient_matrix_UB_11 0.0346991000
_diffrn_orient_matrix_UB_12 0.0665892000
_diffrn_orient_matrix_UB_13 -0.0624867000
_diffrn_orient_matrix_UB_21 0.0879965000
_diffrn_orient_matrix_UB_22 0.0131495000
_diffrn_orient_matrix_UB_23 0.0442622000
_diffrn_orient_matrix_UB_31 0.1023406000
_diffrn_orient_matrix_UB_32 -0.0903749000
_diffrn_orient_matrix_UB_33 -0.0388172000
_diffrn_radiation_monochromator mirror
_diffrn_radiation_probe x-ray
_diffrn_radiation_type 'Cu K\a'
_diffrn_radiation_wavelength 1.54184
_diffrn_reflns_av_R_equivalents 0.0780
_diffrn_reflns_av_unetI/netI 0.0968
_diffrn_reflns_Laue_measured_fraction_full 0.975
_diffrn_reflns_Laue_measured_fraction_max 0.943
_diffrn_reflns_limit_h_max 15
_diffrn_reflns_limit_h_min -15
_diffrn_reflns_limit_k_max 17
_diffrn_reflns_limit_k_min -18
_diffrn_reflns_limit_l_max 22
_diffrn_reflns_limit_l_min -22
_diffrn_reflns_number 29922
_diffrn_reflns_point_group_measured_fraction_full 0.975
_diffrn_reflns_point_group_measured_fraction_max 0.943
_diffrn_reflns_theta_full 67.684
_diffrn_reflns_theta_max 74.154
_diffrn_reflns_theta_min 2.462
_diffrn_source 'micro-focus sealed X-ray tube'
_diffrn_source_type 'SuperNova (Cu) X-ray Source'
_exptl_absorpt_coefficient_mu 5.067
_exptl_absorpt_correction_T_max 1.00000
_exptl_absorpt_correction_T_min 0.43990
_exptl_absorpt_correction_type multi-scan
_exptl_absorpt_process_details
;
CrysAlisPro 1.171.40.39a (Rigaku Oxford Diffraction, 2019)
Empirical absorption correction using spherical harmonics,
 implemented in SCALE3 ABSPACK scaling algorithm.
;
_exptl_crystal_colour 'clear yellow'
_exptl_crystal_colour_lustre clear
_exptl_crystal_colour_primary yellow
_exptl_crystal_density_diffrn 1.385
_exptl_crystal_description plate
_exptl_crystal_F_000 1280
_exptl_crystal_size_max 0.22
_exptl_crystal_size_mid 0.11
_exptl_crystal_size_min 0.051
_refine_diff_density_max 1.068
_refine_diff_density_min -0.514
_refine_diff_density_rms 0.088
_refine_ls_extinction_method none
_refine_ls_goodness_of_fit_ref 1.036
_refine_ls_hydrogen_treatment constr
_refine_ls_matrix_type full
_refine_ls_number_parameters 871
_refine_ls_number_reflns 11382
_refine_ls_number_restraints 152
_refine_ls_restrained_S_all 1.031
_refine_ls_R_factor_all 0.1415
_refine_ls_R_factor_gt 0.0904
_refine_ls_shift/su_max 0.000
_refine_ls_shift/su_mean 0.000
_refine_ls_structure_factor_coef Fsqd
_refine_ls_weighting_details 'w=1/[\s^2^(Fo^2^)+(0.0906P)^2^+8.3422P] where P=(Fo^2^+2Fc^2^)/3'
_refine_ls_weighting_scheme calc
_refine_ls_wR_factor_gt 0.2078
_refine_ls_wR_factor_ref 0.2386
_reflns_Friedel_coverage 0.000
_reflns_number_gt 7130
_reflns_number_total 11382
_reflns_threshold_expression 'I > 2\s(I)'
_cod_data_source_file d0sc03154b2.cif
_cod_data_source_block sak_feacyl_deprot
_cod_depositor_comments 'Adding full bibliography for 1564612--1564614.cif.'
_cod_original_cell_volume 2970.0(5)
_cod_database_code 1564614
_shelx_shelxl_version_number 2018/3
_chemical_oxdiff_formula 'C25 H50 N2 S1 O3 Fe1'
_shelx_space_group_comment
;
The symmetry employed for this shelxl refinement is uniquely defined
by the following loop, which should always be used as a source of
symmetry information in preference to the above space-group names.
They are only intended as comments.
;
_shelx_estimated_absorpt_t_max 0.782
_shelx_estimated_absorpt_t_min 0.402
_reflns_odcompleteness_completeness 98.77
_reflns_odcompleteness_iscentric 1
_reflns_odcompleteness_theta 66.49
_olex2_refinement_description
;
1. Fixed Uiso
 At 1.2 times of:
  All C(H) groups
 At 1.5 times of:
  All C(H,H,H) groups
2. Restrained distances
 C68-C67
 1.45 with sigma of 0.02
 C67-N69
 1.15 with sigma of 0.02
 S2A-C69
 1.8 with sigma of 0.03
 C56-S2
 1.8 with sigma of 0.01
 C69-S2A
 1.8 with sigma of 0.01
 S2-C52 \\sim S2-C52A
 with sigma of 0.02
 C46-C50 \\sim C46-C50A
 with sigma of 0.02
 C50-C51 \\sim C50A-C51A
 with sigma of 0.02
 C50-C55 \\sim C50A-C55A
 with sigma of 0.02
 C51-C52 \\sim C51A-C52A
 with sigma of 0.02
 C52-C53 \\sim C52A-C53A
 with sigma of 0.02
 C52-S2A \\sim C52A-S2A
 with sigma of 0.02
 C53-C54 \\sim C53A-C54A
 with sigma of 0.02
 C54-C55 \\sim C54A-C55A
 with sigma of 0.02
 S2-C51 \\sim S2-C51A
 with sigma of 0.04
 S2-C53 \\sim S2-C53A
 with sigma of 0.04
 C46-C51 \\sim C46-C51A
 with sigma of 0.04
 C46-C55 \\sim C46-C55A
 with sigma of 0.04
 C50-C52 \\sim C50A-C52A
 with sigma of 0.04
 C50-C54 \\sim C50A-C54A
 with sigma of 0.04
 C51-C53 \\sim C51A-C53A
 with sigma of 0.04
 C51-C55 \\sim C51A-C55A
 with sigma of 0.04
 C51-S2A \\sim C51A-S2A
 with sigma of 0.04
 C52-C54 \\sim C52A-C54A
 with sigma of 0.04
 C53-C55 \\sim C53A-C55A
 with sigma of 0.04
 C53-S2A \\sim C53A-S2A
 with sigma of 0.04
3. Uiso/Uaniso restraints and constraints
C51 \\sim C52 \\sim C53 \\sim C54 \\sim C55 \\sim C51A \\sim C52A \\sim C53A
\\sim C54A \\sim C55A: within 2A with sigma of 0.01 and sigma for terminal
atoms of 0.02 within 2A
C56 \\sim S2: within 2A with sigma of 0.01 and sigma for terminal atoms of 0.02
within 2A
Uanis(C50) = Uanis(C50A)
4. Others
 Sof(S2A)=Sof(C69)=Sof(H69A)=Sof(H69B)=Sof(H69C)=Sof(C50A)=Sof(C51A)=Sof(H51A)=
 Sof(C52A)=Sof(C53A)=Sof(H53A)=Sof(C54A)=Sof(H54A)=Sof(C55A)=Sof(H55A)=1-FVAR(1)
 Sof(S2)=Sof(C50)=Sof(C51)=Sof(H51)=Sof(C52)=Sof(C53)=Sof(H53)=Sof(C54)=
 Sof(H54)=Sof(C55)=Sof(H55)=Sof(C56)=Sof(H56A)=Sof(H56B)=Sof(H56C)=FVAR(1)
 Sof(N69)=Sof(C67)=Sof(C68)=Sof(H68A)=Sof(H68B)=Sof(H68C)=1-FVAR(2)
 Sof(N6)=Sof(C66)=Sof(H66A)=Sof(H66B)=Sof(H66C)=Sof(C65)=FVAR(2)
 Uiso(O7)=Uiso(O8)=Uiso(O9)=FVAR(3)
5.a Ternary CH refined with riding coordinates:
 C2(H2), C30(H30)
5.b Me refined with riding coordinates:
 C56(H56A,H56B,H56C), C69(H69A,H69B,H69C)
5.c Aromatic/amide H refined with riding coordinates:
 C4(H4), C5(H5), C7(H7), C9(H9), C10(H10), C11(H11), C13(H13), C15(H15),
 C16(H16), C17(H17), C20(H20), C23(H23), C25(H25), C26(H26), C27(H27), C32(H32),
  C33(H33), C35(H35), C37(H37), C38(H38), C39(H39), C41(H41), C43(H43),
 C44(H44), C45(H45), C48(H48), C51(H51), C53(H53), C54(H54), C55(H55),
 C51A(H51A), C53A(H53A), C54A(H54A), C55A(H55A)
5.d Idealised Me refined as rotating group:
 C021(H02A,H02B,H02C), C28(H28A,H28B,H28C), C62(H62A,H62B,H62C), C64(H64A,H64B,
 H64C), C66(H66A,H66B,H66C), C68(H68A,H68B,H68C)
;
_olex2_date_sample_data_collection 2019-08-05
_olex2_submission_special_instructions 'No special instructions were received'
_oxdiff_exptl_absorpt_empirical_details
;
Empirical correction (ABSPACK) includes:
- Absorption correction using spherical harmonics
- Frame scaling
- Detector area scaling
;
_oxdiff_exptl_absorpt_empirical_full_max 2.220
_oxdiff_exptl_absorpt_empirical_full_min 0.582

loop_
_space_group_symop_operation_xyz
'x, y, z'
'-x, -y, -z'

loop_
_atom_site_label
_atom_site_type_symbol
_atom_site_fract_x
_atom_site_fract_y
_atom_site_fract_z
_atom_site_U_iso_or_equiv
_atom_site_adp_type
_atom_site_occupancy
_atom_site_site_symmetry_order
_atom_site_calc_flag
_atom_site_refinement_flags_posn
_atom_site_refinement_flags_adp
_atom_site_refinement_flags_occupancy
_atom_site_disorder_assembly
_atom_site_disorder_group
Fe1 Fe 0.45290(9) 0.35292(8) 0.07361(5) 0.0357(3) Uani 1 1 d . . . . .
Fe2 Fe 0.29739(9) 0.16370(8) 0.10390(6) 0.0406(3) Uani 1 1 d . . . . .
S1 S 1.20715(15) -0.09666(14) -0.00915(9) 0.0455(4) Uani 1 1 d . . . . .
S2 S -0.3604(5) 0.5971(4) 0.2649(3) 0.073(2) Uani 0.420(6) 1 d D U P A 1
O1 O 0.4937(4) 0.2262(4) -0.0487(2) 0.0475(12) Uani 1 1 d . . . . .
O2 O 0.1980(4) 0.3356(4) 0.0156(3) 0.0539(13) Uani 1 1 d . . . . .
O3 O 0.6926(4) 0.3412(4) -0.0073(3) 0.0509(13) Uani 1 1 d . . . . .
O4 O 0.3519(4) 0.4630(4) -0.0523(3) 0.0543(13) Uani 1 1 d . . . . .
O5 O 0.0412(5) 0.1899(5) 0.1345(4) 0.086(2) Uani 1 1 d . . . . .
O6 O 0.3213(5) 0.1089(4) -0.0495(3) 0.0574(14) Uani 1 1 d . . . . .
N2 N 0.2792(4) 0.2252(4) 0.2020(3) 0.0363(12) Uani 1 1 d . . . . .
N3 N 0.4192(5) 0.4724(5) 0.1375(3) 0.0432(14) Uani 1 1 d . . . . .
N4 N 0.3664(5) 0.0278(4) 0.1468(3) 0.0422(13) Uani 1 1 d . . . . .
N1 N 0.5180(4) 0.2546(4) 0.1520(3) 0.0334(11) Uani 1 1 d . . . . .
C1 C 0.4816(5) 0.2360(5) 0.0190(3) 0.0376(15) Uani 1 1 d . . . . .
C01F C 0.3967(6) 0.5502(6) 0.1562(4) 0.0451(17) Uani 1 1 d . . . . .
C2 C 0.4861(5) 0.1530(5) 0.0718(3) 0.0329(13) Uani 1 1 d . . . . .
H2 H 0.536444 0.090412 0.047169 0.039 Uiso 1 1 calc R U . . .
C3 C 0.5295(5) 0.1623(5) 0.1377(3) 0.0351(14) Uani 1 1 d . . . . .
C4 C 0.5790(5) 0.0859(5) 0.1858(3) 0.0353(14) Uani 1 1 d . . . . .
H4 H 0.588478 0.022173 0.175551 0.042 Uiso 1 1 calc R U . . .
C5 C 0.6134(5) 0.1039(5) 0.2475(3) 0.0347(14) Uani 1 1 d . . . . .
H5 H 0.645520 0.052455 0.279458 0.042 Uiso 1 1 calc R U . . .
C6 C 0.6010(5) 0.1993(5) 0.2634(3) 0.0323(14) Uani 1 1 d . . . . .
C7 C 0.5525(5) 0.2725(5) 0.2131(3) 0.0312(13) Uani 1 1 d . . . . .
H7 H 0.543387 0.336503 0.221920 0.037 Uiso 1 1 calc R U . . .
C8 C 0.6376(6) 0.2229(5) 0.3309(3) 0.0363(14) Uani 1 1 d . . . . .
C9 C 0.5567(6) 0.2957(6) 0.3778(4) 0.0454(17) Uani 1 1 d . . . . .
H9 H 0.481090 0.331608 0.366128 0.054 Uiso 1 1 calc R U . . .
C10 C 0.5852(6) 0.3180(6) 0.4439(4) 0.0518(18) Uani 1 1 d . . . . .
H10 H 0.529470 0.369225 0.473985 0.062 Uiso 1 1 calc R U . . .
C11 C 0.6939(6) 0.2646(6) 0.4634(4) 0.0473(17) Uani 1 1 d . . . . .
H11 H 0.710661 0.277894 0.507684 0.057 Uiso 1 1 calc R U . . .
C12 C 0.7821(6) 0.1883(5) 0.4163(3) 0.0399(16) Uani 1 1 d . . . . .
C13 C 0.8959(6) 0.1348(5) 0.4338(3) 0.0408(16) Uani 1 1 d . . . . .
H13 H 0.912685 0.148007 0.478177 0.049 Uiso 1 1 calc R U . . .
C14 C 0.9846(6) 0.0628(5) 0.3876(3) 0.0386(15) Uani 1 1 d . . . . .
C15 C 1.1007(6) 0.0079(5) 0.4061(3) 0.0439(17) Uani 1 1 d . . . . .
H15 H 1.117673 0.020032 0.450730 0.053 Uiso 1 1 calc R U . . .
C16 C 1.1856(6) -0.0609(6) 0.3599(4) 0.0484(18) Uani 1 1 d . . . . .
H16 H 1.261519 -0.093554 0.372013 0.058 Uiso 1 1 calc R U . . .
C17 C 1.1611(6) -0.0843(5) 0.2930(4) 0.0436(16) Uani 1 1 d . . . . .
H17 H 1.220552 -0.133351 0.262573 0.052 Uiso 1 1 calc R U . . .
C18 C 1.0510(6) -0.0357(5) 0.2725(3) 0.0386(15) Uani 1 1 d . . . . .
C19 C 0.9590(6) 0.0401(5) 0.3187(3) 0.0359(14) Uani 1 1 d . . . . .
C20 C 0.8454(5) 0.0963(5) 0.3013(3) 0.0367(15) Uani 1 1 d . . . . .
H20 H 0.829304 0.085455 0.255964 0.044 Uiso 1 1 calc R U . . .
C21 C 0.7563(5) 0.1669(5) 0.3480(3) 0.0330(14) Uani 1 1 d . . . . .
C021 C 0.3702(7) 0.6514(6) 0.1753(4) 0.0532(19) Uani 1 1 d . . . . .
H02A H 0.415777 0.679596 0.137713 0.080 Uiso 1 1 calc R U . . .
H02B H 0.392078 0.652805 0.222571 0.080 Uiso 1 1 calc R U . . .
H02C H 0.285405 0.688409 0.178382 0.080 Uiso 1 1 calc R U . . .
C22 C 1.0303(6) -0.0660(5) 0.2023(4) 0.0388(15) Uani 1 1 d . . . . .
C23 C 1.1125(6) -0.0706(5) 0.1367(4) 0.0412(16) Uani 1 1 d . . . . .
H23 H 1.179047 -0.053984 0.137302 0.049 Uiso 1 1 calc R U . . .
C24 C 1.0983(6) -0.0994(5) 0.0700(3) 0.0389(15) Uani 1 1 d . . . . .
C25 C 0.9990(6) -0.1265(5) 0.0698(4) 0.0437(16) Uani 1 1 d . . . . .
H25 H 0.987783 -0.145971 0.025736 0.052 Uiso 1 1 calc R U . . .
C26 C 0.9181(6) -0.1241(5) 0.1355(4) 0.0446(16) Uani 1 1 d . . . . .
H26 H 0.852876 -0.142626 0.135170 0.054 Uiso 1 1 calc R U . . .
C27 C 0.9322(6) -0.0949(5) 0.2013(4) 0.0443(17) Uani 1 1 d . . . . .
H27 H 0.877096 -0.094186 0.244913 0.053 Uiso 1 1 calc R U . . .
C28 C 1.1578(6) -0.1374(6) -0.0821(4) 0.0489(18) Uani 1 1 d . . . . .
H28A H 1.216688 -0.145487 -0.127199 0.073 Uiso 1 1 calc R U . . .
H28B H 1.081599 -0.089510 -0.089987 0.073 Uiso 1 1 calc R U . . .
H28C H 1.148602 -0.198885 -0.067889 0.073 Uiso 1 1 calc R U . . .
C29 C 0.2434(6) 0.3017(5) 0.0700(4) 0.0419(16) Uani 1 1 d . . . . .
C30 C 0.2685(5) 0.3613(5) 0.1199(4) 0.0406(16) Uani 1 1 d . . . . .
H30 H 0.211575 0.429338 0.120055 0.049 Uiso 1 1 calc R U . . .
C31 C 0.2655(5) 0.3208(5) 0.1960(3) 0.0385(15) Uani 1 1 d . . . . .
C32 C 0.2470(5) 0.3748(5) 0.2596(4) 0.0413(16) Uani 1 1 d . . . . .
H32 H 0.237824 0.440614 0.255310 0.050 Uiso 1 1 calc R U . . .
C33 C 0.2424(5) 0.3303(5) 0.3285(3) 0.0393(15) Uani 1 1 d . . . . .
H33 H 0.229853 0.366048 0.370964 0.047 Uiso 1 1 calc R U . . .
C34 C 0.2566(5) 0.2318(5) 0.3347(3) 0.0373(15) Uani 1 1 d . . . . .
C35 C 0.2743(5) 0.1835(5) 0.2706(3) 0.0365(14) Uani 1 1 d . . . . .
H35 H 0.283709 0.117638 0.274169 0.044 Uiso 1 1 calc R U . . .
C36 C 0.2475(6) 0.1801(5) 0.4078(3) 0.0403(15) Uani 1 1 d . . . . .
C37 C 0.3365(6) 0.0949(5) 0.4217(4) 0.0480(17) Uani 1 1 d . . . . .
H37 H 0.404599 0.069167 0.384767 0.058 Uiso 1 1 calc R U . . .
C38 C 0.3290(6) 0.0436(6) 0.4913(4) 0.0510(19) Uani 1 1 d . . . . .
H38 H 0.391025 -0.014986 0.498775 0.061 Uiso 1 1 calc R U . . .
C39 C 0.2321(6) 0.0805(6) 0.5457(4) 0.0497(19) Uani 1 1 d . . . . .
H39 H 0.228237 0.046841 0.590845 0.060 Uiso 1 1 calc R U . . .
C40 C 0.1355(6) 0.1696(5) 0.5359(3) 0.0415(16) Uani 1 1 d . . . . .
C41 C 0.0318(6) 0.2097(6) 0.5909(3) 0.0470(18) Uani 1 1 d . . . . .
H41 H 0.027808 0.178030 0.636924 0.056 Uiso 1 1 calc R U . . .
C42 C -0.0648(6) 0.2942(5) 0.5801(3) 0.0409(16) Uani 1 1 d . . . . .
C43 C -0.1709(6) 0.3353(6) 0.6369(4) 0.0491(18) Uani 1 1 d . . . . .
H43 H -0.175139 0.305415 0.683599 0.059 Uiso 1 1 calc R U . . .
C44 C -0.2637(6) 0.4160(6) 0.6233(4) 0.0469(17) Uani 1 1 d . . . . .
H44 H -0.331698 0.440675 0.660501 0.056 Uiso 1 1 calc R U . . .
C45 C -0.2595(6) 0.4647(6) 0.5525(4) 0.0460(17) Uani 1 1 d . . . . .
H45 H -0.324947 0.520379 0.544402 0.055 Uiso 1 1 calc R U . . .
C46 C -0.1611(6) 0.4309(5) 0.4963(3) 0.0409(16) Uani 1 1 d D . . . .
C47 C -0.0601(6) 0.3430(5) 0.5088(3) 0.0385(15) Uani 1 1 d . . . . .
C48 C 0.0420(5) 0.3027(5) 0.4538(3) 0.0376(15) Uani 1 1 d . . . . .
H48 H 0.043983 0.332756 0.407059 0.045 Uiso 1 1 calc R U . . .
C49 C 0.1413(6) 0.2198(5) 0.4651(3) 0.0395(15) Uani 1 1 d . . . . .
C50 C -0.150(11) 0.485(14) 0.423(6) 0.049(3) Uani 0.420(6) 1 d D . P A 1
C51 C -0.248(2) 0.5169(17) 0.3837(10) 0.058(4) Uani 0.420(6) 1 d D U P A 1
H51 H -0.316745 0.502945 0.402855 0.070 Uiso 0.420(6) 1 calc R U P A 1
C52 C -0.2417(17) 0.5689(17) 0.3167(10) 0.056(3) Uani 0.420(6) 1 d D U P A 1
C53 C -0.1431(19) 0.5991(17) 0.2928(10) 0.059(3) Uani 0.420(6) 1 d D U P A 1
H53 H -0.136042 0.632105 0.247553 0.071 Uiso 0.420(6) 1 calc R U P A 1
C54 C -0.058(2) 0.580(2) 0.3358(12) 0.053(3) Uani 0.420(6) 1 d D U P A 1
H54 H 0.004542 0.603467 0.321076 0.063 Uiso 0.420(6) 1 calc R U P A 1
C55 C -0.063(4) 0.525(5) 0.402(2) 0.052(4) Uani 0.420(6) 1 d D U P A 1
H55 H -0.006329 0.516148 0.431918 0.063 Uiso 0.420(6) 1 calc R U P A 1
S2A S -0.3282(4) 0.5027(4) 0.2463(2) 0.0798(17) Uani 0.580(6) 1 d D . P A 2
C57 C 0.6003(6) 0.3461(5) 0.0280(3) 0.0395(15) Uani 1 1 d . . . . .
C58 C 0.3901(6) 0.4225(6) -0.0010(4) 0.0457(17) Uani 1 1 d . . . . .
C59 C 0.1431(7) 0.1762(6) 0.1236(5) 0.059(2) Uani 1 1 d . . . . .
C60 C 0.3129(6) 0.1276(5) 0.0105(4) 0.0439(17) Uani 1 1 d . . . . .
C61 C 0.4130(6) -0.0483(5) 0.1698(3) 0.0395(15) Uani 1 1 d . . . . .
C62 C 0.4792(7) -0.1430(6) 0.2006(4) 0.057(2) Uani 1 1 d . . . . .
H62A H 0.502075 -0.192916 0.163936 0.086 Uiso 1 1 calc R U . . .
H62B H 0.428674 -0.157530 0.243847 0.086 Uiso 1 1 calc R U . . .
H62C H 0.550415 -0.140940 0.214319 0.086 Uiso 1 1 calc R U . . .
C56 C -0.2968(15) 0.6355(16) 0.1757(7) 0.070(6) Uani 0.420(6) 1 d D U P A 1
H56A H -0.354454 0.652516 0.143192 0.105 Uiso 0.420(6) 1 calc R U P A 1
H56B H -0.277288 0.691520 0.182041 0.105 Uiso 0.420(6) 1 calc R U P A 1
H56C H -0.224686 0.582910 0.154206 0.105 Uiso 0.420(6) 1 calc R U P A 1
N5 N -0.1034(7) 0.3688(6) -0.1710(4) 0.071(2) Uani 1 1 d . . . . .
C63 C -0.0793(7) 0.3780(6) -0.1158(5) 0.058(2) Uani 1 1 d . . . . .
C64 C -0.0517(8) 0.3934(7) -0.0452(5) 0.075(3) Uani 1 1 d . . . . .
H64A H 0.033264 0.360375 -0.045808 0.113 Uiso 1 1 calc R U . . .
H64B H -0.096580 0.367685 -0.005169 0.113 Uiso 1 1 calc R U . . .
H64C H -0.073751 0.462372 -0.037986 0.113 Uiso 1 1 calc R U . . .
N6 N 0.3464(15) 0.1295(10) 0.6888(9) 0.130(7) Uani 0.713(10) 1 d . . P B 1
C66 C 0.3716(19) 0.2372(11) 0.5728(12) 0.068(5) Uani 0.713(10) 1 d . . P B 1
H66A H 0.398878 0.198374 0.528476 0.102 Uiso 0.713(10) 1 calc R U P B 1
H66B H 0.429297 0.266066 0.576509 0.102 Uiso 0.713(10) 1 calc R U P B 1
H66C H 0.294692 0.288171 0.570513 0.102 Uiso 0.713(10) 1 calc R U P B 1
C65 C 0.3596(13) 0.1758(10) 0.6371(8) 0.077(4) Uani 0.713(10) 1 d . . P B 1
C69 C -0.2225(11) 0.3955(10) 0.1930(8) 0.089(6) Uani 0.580(6) 1 d D . P A 2
H69A H -0.261339 0.380000 0.157766 0.133 Uiso 0.580(6) 1 calc R U P A 2
H69B H -0.153222 0.409067 0.167019 0.133 Uiso 0.580(6) 1 calc R U P A 2
H69C H -0.197296 0.340765 0.226289 0.133 Uiso 0.580(6) 1 calc R U P A 2
C50A C -0.161(8) 0.481(10) 0.422(4) 0.049(3) Uani 0.580(6) 1 d D . P A 2
C51A C -0.2372(15) 0.4710(13) 0.3763(8) 0.064(3) Uani 0.580(6) 1 d D U P A 2
H51A H -0.291486 0.439755 0.393868 0.076 Uiso 0.580(6) 1 calc R U P A 2
C52A C -0.2285(14) 0.5097(14) 0.3042(8) 0.065(3) Uani 0.580(6) 1 d D U P A 2
C53A C -0.1450(14) 0.5552(13) 0.2788(8) 0.065(3) Uani 0.580(6) 1 d D U P A 2
H53A H -0.140234 0.581250 0.230804 0.078 Uiso 0.580(6) 1 calc R U P A 2
C54A C -0.0706(18) 0.5623(16) 0.3225(9) 0.059(3) Uani 0.580(6) 1 d D U P A 2
H54A H -0.015550 0.592803 0.304587 0.071 Uiso 0.580(6) 1 calc R U P A 2
C55A C -0.078(3) 0.523(3) 0.3948(15) 0.055(3) Uani 0.580(6) 1 d D U P A 2
H55A H -0.025799 0.526302 0.424569 0.066 Uiso 0.580(6) 1 calc R U P A 2
N69 N 0.5250(18) 0.288(2) 0.6556(12) 0.065(8) Uani 0.287(10) 1 d D . P B 2
C67 C 0.460(2) 0.276(2) 0.6245(11) 0.050(7) Uani 0.287(10) 1 d D . P B 2
C68 C 0.367(4) 0.276(3) 0.586(3) 0.059(10) Uani 0.287(10) 1 d D . P B 2
H68A H 0.404369 0.248097 0.537084 0.088 Uiso 0.287(10) 1 calc R U P B 2
H68B H 0.312828 0.342420 0.580388 0.088 Uiso 0.287(10) 1 calc R U P B 2
H68C H 0.323016 0.238288 0.613306 0.088 Uiso 0.287(10) 1 calc R U P B 2
O7 O -0.2567(15) 0.6853(13) 0.1392(10) 0.096(6) Uiso 0.448(18) 1 d . U . C 2
O8 O -0.075(2) 0.4031(18) 0.1951(13) 0.096(6) Uiso 0.302(15) 1 d . U . D 1
O9 O -0.068(3) 0.317(2) 0.2609(16) 0.096(6) Uiso 0.255(14) 1 d . U . D 1

loop_
_atom_site_aniso_label
_atom_site_aniso_U_11
_atom_site_aniso_U_22
_atom_site_aniso_U_33
_atom_site_aniso_U_23
_atom_site_aniso_U_13
_atom_site_aniso_U_12
Fe1 0.0329(5) 0.0454(6) 0.0303(5) 0.0126(4) -0.0074(4) -0.0178(5)
Fe2 0.0342(5) 0.0525(7) 0.0416(6) 0.0067(5) -0.0139(5) -0.0213(5)
S1 0.0414(9) 0.0605(11) 0.0375(9) 0.0060(8) -0.0088(7) -0.0225(8)
S2 0.079(4) 0.067(4) 0.085(4) 0.016(3) -0.055(3) -0.024(3)
O1 0.044(3) 0.068(3) 0.034(2) 0.010(2) -0.014(2) -0.024(2)
O2 0.043(3) 0.067(3) 0.057(3) 0.015(3) -0.026(2) -0.021(2)
O3 0.044(3) 0.066(3) 0.041(3) 0.019(2) -0.004(2) -0.025(3)
O4 0.053(3) 0.071(4) 0.042(3) 0.024(3) -0.021(2) -0.025(3)
O5 0.042(3) 0.099(5) 0.132(6) 0.014(4) -0.024(3) -0.040(3)
O6 0.067(3) 0.069(4) 0.049(3) 0.000(3) -0.028(3) -0.030(3)
N2 0.031(3) 0.050(3) 0.031(3) 0.007(2) -0.004(2) -0.021(2)
N3 0.031(3) 0.053(4) 0.044(3) 0.025(3) -0.007(2) -0.018(3)
N4 0.041(3) 0.053(4) 0.039(3) 0.000(3) -0.004(2) -0.026(3)
N1 0.027(3) 0.042(3) 0.031(3) 0.009(2) -0.005(2) -0.015(2)
C1 0.030(3) 0.054(4) 0.029(3) 0.006(3) -0.010(3) -0.013(3)
C01F 0.040(4) 0.054(5) 0.038(4) 0.015(4) 0.003(3) -0.023(4)
C2 0.026(3) 0.039(4) 0.035(3) 0.005(3) -0.006(2) -0.014(3)
C3 0.027(3) 0.045(4) 0.035(3) 0.010(3) -0.004(3) -0.019(3)
C4 0.029(3) 0.046(4) 0.034(3) 0.009(3) -0.008(3) -0.018(3)
C5 0.027(3) 0.041(4) 0.035(3) 0.014(3) -0.007(3) -0.013(3)
C6 0.023(3) 0.045(4) 0.027(3) 0.007(3) -0.001(2) -0.012(3)
C7 0.027(3) 0.038(3) 0.030(3) 0.006(3) -0.005(2) -0.015(3)
C8 0.037(3) 0.048(4) 0.030(3) 0.006(3) -0.007(3) -0.024(3)
C9 0.036(4) 0.063(5) 0.039(4) 0.000(3) -0.010(3) -0.019(3)
C10 0.042(4) 0.069(5) 0.043(4) -0.010(4) -0.005(3) -0.018(4)
C11 0.049(4) 0.064(5) 0.034(4) -0.006(3) -0.010(3) -0.025(4)
C12 0.045(4) 0.056(4) 0.030(3) 0.008(3) -0.011(3) -0.031(3)
C13 0.051(4) 0.056(4) 0.025(3) 0.008(3) -0.015(3) -0.027(3)
C14 0.051(4) 0.052(4) 0.024(3) 0.015(3) -0.018(3) -0.030(3)
C15 0.052(4) 0.061(5) 0.025(3) 0.014(3) -0.020(3) -0.024(4)
C16 0.040(4) 0.056(5) 0.054(4) 0.017(4) -0.022(3) -0.019(4)
C17 0.044(4) 0.055(4) 0.033(3) 0.007(3) -0.012(3) -0.018(3)
C18 0.045(4) 0.054(4) 0.024(3) 0.015(3) -0.014(3) -0.025(3)
C19 0.043(4) 0.045(4) 0.026(3) 0.011(3) -0.010(3) -0.023(3)
C20 0.041(4) 0.055(4) 0.024(3) 0.017(3) -0.017(3) -0.026(3)
C21 0.039(3) 0.044(4) 0.022(3) 0.008(3) -0.009(3) -0.022(3)
C021 0.057(5) 0.055(5) 0.045(4) 0.008(4) -0.002(3) -0.024(4)
C22 0.036(3) 0.044(4) 0.040(4) 0.007(3) -0.017(3) -0.015(3)
C23 0.040(4) 0.048(4) 0.042(4) 0.015(3) -0.018(3) -0.021(3)
C24 0.035(3) 0.045(4) 0.035(3) 0.006(3) -0.011(3) -0.013(3)
C25 0.038(4) 0.056(4) 0.038(4) 0.003(3) -0.009(3) -0.017(3)
C26 0.034(3) 0.055(4) 0.047(4) 0.003(3) -0.013(3) -0.015(3)
C27 0.037(4) 0.056(4) 0.041(4) 0.012(3) -0.008(3) -0.020(3)
C28 0.042(4) 0.065(5) 0.039(4) 0.004(4) -0.011(3) -0.019(4)
C29 0.032(3) 0.053(4) 0.043(4) 0.011(3) -0.011(3) -0.018(3)
C30 0.030(3) 0.047(4) 0.043(4) 0.013(3) -0.007(3) -0.013(3)
C31 0.024(3) 0.053(4) 0.037(3) 0.007(3) -0.005(3) -0.015(3)
C32 0.032(3) 0.051(4) 0.042(4) 0.007(3) 0.000(3) -0.021(3)
C33 0.034(3) 0.055(4) 0.028(3) 0.002(3) 0.002(3) -0.020(3)
C34 0.029(3) 0.047(4) 0.035(3) 0.006(3) 0.000(3) -0.017(3)
C35 0.030(3) 0.042(4) 0.035(3) 0.006(3) 0.002(3) -0.015(3)
C36 0.037(3) 0.054(4) 0.033(3) 0.008(3) -0.005(3) -0.022(3)
C37 0.044(4) 0.054(4) 0.047(4) 0.013(4) -0.007(3) -0.023(3)
C38 0.037(4) 0.061(5) 0.053(4) 0.014(4) -0.012(3) -0.017(3)
C39 0.051(4) 0.065(5) 0.040(4) 0.022(4) -0.017(3) -0.028(4)
C40 0.043(4) 0.057(4) 0.029(3) 0.013(3) -0.011(3) -0.024(3)
C41 0.053(4) 0.065(5) 0.026(3) 0.016(3) -0.010(3) -0.027(4)
C42 0.046(4) 0.060(4) 0.021(3) 0.005(3) -0.005(3) -0.026(3)
C43 0.052(4) 0.067(5) 0.033(3) 0.010(3) -0.007(3) -0.030(4)
C44 0.046(4) 0.060(5) 0.031(3) 0.001(3) 0.001(3) -0.020(4)
C45 0.046(4) 0.055(4) 0.037(4) 0.003(3) -0.010(3) -0.018(3)
C46 0.036(3) 0.061(4) 0.030(3) 0.008(3) -0.008(3) -0.023(3)
C47 0.039(3) 0.055(4) 0.030(3) 0.010(3) -0.012(3) -0.025(3)
C48 0.039(3) 0.054(4) 0.027(3) 0.009(3) -0.010(3) -0.024(3)
C49 0.040(4) 0.057(4) 0.028(3) 0.011(3) -0.009(3) -0.026(3)
C50 0.041(13) 0.066(11) 0.040(4) 0.014(6) -0.013(5) -0.020(7)
C51 0.062(6) 0.078(8) 0.049(6) 0.014(7) -0.016(5) -0.041(7)
C52 0.063(5) 0.077(7) 0.043(5) 0.015(6) -0.024(4) -0.041(6)
C53 0.069(5) 0.079(7) 0.040(5) 0.019(6) -0.022(4) -0.039(6)
C54 0.061(5) 0.077(6) 0.036(6) 0.018(5) -0.022(4) -0.041(5)
C55 0.059(7) 0.075(6) 0.036(6) 0.020(6) -0.018(5) -0.039(6)
S2A 0.080(3) 0.114(4) 0.060(2) 0.024(2) -0.033(2) -0.047(3)
C57 0.042(4) 0.045(4) 0.035(3) 0.018(3) -0.014(3) -0.020(3)
C58 0.036(4) 0.062(5) 0.040(4) 0.005(4) -0.003(3) -0.022(3)
C59 0.054(5) 0.055(5) 0.079(6) 0.005(4) -0.019(4) -0.029(4)
C60 0.039(4) 0.051(4) 0.051(4) 0.004(3) -0.023(3) -0.022(3)
C61 0.048(4) 0.044(4) 0.033(3) 0.004(3) -0.006(3) -0.025(3)
C62 0.070(5) 0.058(5) 0.049(4) 0.012(4) -0.018(4) -0.029(4)
C56 0.076(11) 0.075(12) 0.057(10) 0.006(9) -0.056(9) -0.004(10)
N5 0.067(5) 0.067(5) 0.069(5) 0.023(4) -0.010(4) -0.021(4)
C63 0.039(4) 0.050(5) 0.076(6) 0.022(4) -0.009(4) -0.011(3)
C64 0.058(5) 0.078(6) 0.104(7) 0.025(6) -0.045(5) -0.031(5)
N6 0.208(16) 0.108(10) 0.163(13) 0.090(10) -0.146(13) -0.119(11)
C66 0.084(11) 0.053(10) 0.072(11) 0.002(10) -0.003(8) -0.037(10)
C65 0.100(10) 0.068(9) 0.092(10) 0.014(8) -0.052(8) -0.050(8)
C69 0.047(9) 0.159(19) 0.065(10) 0.008(11) 0.005(7) -0.051(11)
C50A 0.041(13) 0.066(11) 0.040(4) 0.014(6) -0.013(5) -0.020(7)
C51A 0.068(5) 0.084(8) 0.049(5) 0.019(6) -0.016(5) -0.041(7)
C52A 0.067(5) 0.087(7) 0.051(5) 0.020(6) -0.019(4) -0.039(6)
C53A 0.072(5) 0.087(6) 0.042(5) 0.023(5) -0.016(4) -0.039(5)
C54A 0.064(5) 0.082(6) 0.039(5) 0.022(5) -0.020(4) -0.035(5)
C55A 0.063(7) 0.078(6) 0.032(6) 0.021(6) -0.019(4) -0.035(5)
N69 0.043(13) 0.10(2) 0.046(13) -0.012(13) -0.002(10) -0.024(13)
C67 0.047(14) 0.09(2) 0.020(11) 0.004(12) -0.010(10) -0.035(15)
C68 0.07(2) 0.05(2) 0.06(2) 0.00(2) 0.003(17) -0.03(2)

loop_
_atom_type_symbol
_atom_type_description
_atom_type_scat_dispersion_real
_atom_type_scat_dispersion_imag
_atom_type_scat_source
C C 0.0181 0.0091 'International Tables Vol C Tables 4.2.6.8 and 6.1.1.4'
H H 0.0000 0.0000 'International Tables Vol C Tables 4.2.6.8 and 6.1.1.4'
Fe Fe -1.1336 3.1974 'International Tables Vol C Tables 4.2.6.8 and 6.1.1.4'
N N 0.0311 0.0180 'International Tables Vol C Tables 4.2.6.8 and 6.1.1.4'
O O 0.0492 0.0322 'International Tables Vol C Tables 4.2.6.8 and 6.1.1.4'
S S 0.3331 0.5567 'International Tables Vol C Tables 4.2.6.8 and 6.1.1.4'

loop_
_geom_angle_atom_site_label_1
_geom_angle_atom_site_label_2
_geom_angle_atom_site_label_3
_geom_angle
_geom_angle_site_symmetry_1
_geom_angle_site_symmetry_3
_geom_angle_publ_flag
N3 Fe1 C30 87.9(2) . . ?
N1 Fe1 N3 94.2(2) . . ?
N1 Fe1 C30 91.2(2) . . ?
C1 Fe1 N3 176.4(2) . . ?
C1 Fe1 N1 83.0(2) . . ?
C1 Fe1 C30 90.0(3) . . ?
C57 Fe1 N3 95.1(3) . . ?
C57 Fe1 N1 92.6(2) . . ?
C57 Fe1 C1 87.2(3) . . ?
C57 Fe1 C30 175.0(3) . . ?
C58 Fe1 N3 95.0(3) . . ?
C58 Fe1 N1 169.9(3) . . ?
C58 Fe1 C1 87.7(3) . . ?
C58 Fe1 C30 85.1(3) . . ?
C58 Fe1 C57 90.7(3) . . ?
N2 Fe2 N4 91.4(2) . . ?
N2 Fe2 C2 91.5(2) . . ?
N4 Fe2 C2 85.3(2) . . ?
C29 Fe2 N2 82.5(3) . . ?
C29 Fe2 N4 172.0(2) . . ?
C29 Fe2 C2 89.7(2) . . ?
C59 Fe2 N2 91.2(3) . . ?
C59 Fe2 N4 97.8(3) . . ?
C59 Fe2 C2 175.9(3) . . ?
C59 Fe2 C29 87.6(3) . . ?
C59 Fe2 C60 91.0(3) . . ?
C60 Fe2 N2 170.9(3) . . ?
C60 Fe2 N4 97.1(3) . . ?
C60 Fe2 C2 85.9(3) . . ?
C60 Fe2 C29 88.7(3) . . ?
C24 S1 C28 102.8(3) . . ?
C52 S2 C56 102.9(8) . . ?
C31 N2 Fe2 113.5(4) . . ?
C31 N2 C35 118.5(6) . . ?
C35 N2 Fe2 127.9(5) . . ?
C01F N3 Fe1 162.8(5) . . ?
C61 N4 Fe2 175.2(5) . . ?
C3 N1 Fe1 113.5(4) . . ?
C7 N1 Fe1 126.5(4) . . ?
C7 N1 C3 120.0(5) . . ?
O1 C1 Fe1 128.8(5) . . ?
O1 C1 C2 121.5(6) . . ?
C2 C1 Fe1 109.7(4) . . ?
N3 C01F C021 176.5(7) . . ?
Fe2 C2 H2 110.4 . . ?
C1 C2 Fe2 104.4(4) . . ?
C1 C2 H2 110.4 . . ?
C3 C2 Fe2 109.1(4) . . ?
C3 C2 C1 111.8(5) . . ?
C3 C2 H2 110.4 . . ?
N1 C3 C2 114.8(5) . . ?
N1 C3 C4 119.6(6) . . ?
C4 C3 C2 125.6(6) . . ?
C3 C4 H4 119.8 . . ?
C5 C4 C3 120.4(6) . . ?
C5 C4 H4 119.8 . . ?
C4 C5 H5 119.7 . . ?
C4 C5 C6 120.6(5) . . ?
C6 C5 H5 119.7 . . ?
C5 C6 C8 122.6(5) . . ?
C7 C6 C5 116.4(5) . . ?
C7 C6 C8 121.0(6) . . ?
N1 C7 C6 122.9(6) . . ?
N1 C7 H7 118.5 . . ?
C6 C7 H7 118.5 . . ?
C9 C8 C6 119.6(6) . . ?
C9 C8 C21 119.8(6) . . ?
C21 C8 C6 120.6(6) . . ?
C8 C9 H9 119.2 . . ?
C8 C9 C10 121.7(6) . . ?
C10 C9 H9 119.2 . . ?
C9 C10 H10 119.9 . . ?
C11 C10 C9 120.3(7) . . ?
C11 C10 H10 119.9 . . ?
C10 C11 H11 119.8 . . ?
C10 C11 C12 120.5(6) . . ?
C12 C11 H11 119.8 . . ?
C11 C12 C21 120.0(6) . . ?
C13 C12 C11 121.5(6) . . ?
C13 C12 C21 118.5(6) . . ?
C12 C13 H13 118.8 . . ?
C14 C13 C12 122.5(6) . . ?
C14 C13 H13 118.7 . . ?
C13 C14 C15 122.2(6) . . ?
C13 C14 C19 119.4(6) . . ?
C15 C14 C19 118.4(6) . . ?
C14 C15 H15 119.5 . . ?
C16 C15 C14 121.0(6) . . ?
C16 C15 H15 119.5 . . ?
C15 C16 H16 119.5 . . ?
C15 C16 C17 121.1(6) . . ?
C17 C16 H16 119.5 . . ?
C16 C17 H17 119.5 . . ?
C18 C17 C16 121.0(7) . . ?
C18 C17 H17 119.5 . . ?
C17 C18 C19 120.0(6) . . ?
C17 C18 C22 118.1(6) . . ?
C19 C18 C22 121.9(5) . . ?
C18 C19 C14 118.5(6) . . ?
C20 C19 C14 117.2(6) . . ?
C20 C19 C18 124.3(5) . . ?
C19 C20 H20 118.4 . . ?
C21 C20 C19 123.3(5) . . ?
C21 C20 H20 118.4 . . ?
C12 C21 C8 117.7(6) . . ?
C20 C21 C8 123.2(5) . . ?
C20 C21 C12 119.0(5) . . ?
C01F C021 H02A 109.5 . . ?
C01F C021 H02B 109.5 . . ?
C01F C021 H02C 109.5 . . ?
H02A C021 H02B 109.5 . . ?
H02A C021 H02C 109.5 . . ?
H02B C021 H02C 109.5 . . ?
C23 C22 C18 119.5(5) . . ?
C23 C22 C27 118.5(6) . . ?
C27 C22 C18 121.9(6) . . ?
C22 C23 H23 119.0 . . ?
C22 C23 C24 121.9(6) . . ?
C24 C23 H23 119.0 . . ?
C23 C24 S1 116.4(5) . . ?
C23 C24 C25 118.8(6) . . ?
C25 C24 S1 124.9(5) . . ?
C24 C25 H25 120.2 . . ?
C26 C25 C24 119.6(6) . . ?
C26 C25 H25 120.2 . . ?
C25 C26 H26 119.3 . . ?
C27 C26 C25 121.4(6) . . ?
C27 C26 H26 119.3 . . ?
C22 C27 H27 120.1 . . ?
C26 C27 C22 119.8(6) . . ?
C26 C27 H27 120.1 . . ?
S1 C28 H28A 109.5 . . ?
S1 C28 H28B 109.5 . . ?
S1 C28 H28C 109.5 . . ?
H28A C28 H28B 109.5 . . ?
H28A C28 H28C 109.5 . . ?
H28B C28 H28C 109.5 . . ?
O2 C29 Fe2 127.4(6) . . ?
O2 C29 C30 122.8(6) . . ?
C30 C29 Fe2 109.7(4) . . ?
Fe1 C30 H30 110.6 . . ?
C29 C30 Fe1 104.7(4) . . ?
C29 C30 H30 110.6 . . ?
C29 C30 C31 111.8(6) . . ?
C31 C30 Fe1 108.5(4) . . ?
C31 C30 H30 110.6 . . ?
N2 C31 C30 115.2(6) . . ?
N2 C31 C32 120.3(6) . . ?
C32 C31 C30 124.5(6) . . ?
C31 C32 H32 120.1 . . ?
C33 C32 C31 119.8(7) . . ?
C33 C32 H32 120.1 . . ?
C32 C33 H33 120.0 . . ?
C32 C33 C34 119.9(6) . . ?
C34 C33 H33 120.0 . . ?
C33 C34 C36 122.7(6) . . ?
C35 C34 C33 117.3(6) . . ?
C35 C34 C36 119.9(6) . . ?
N2 C35 C34 124.1(6) . . ?
N2 C35 H35 117.9 . . ?
C34 C35 H35 117.9 . . ?
C37 C36 C34 121.3(6) . . ?
C37 C36 C49 118.9(6) . . ?
C49 C36 C34 119.8(6) . . ?
C36 C37 H37 118.9 . . ?
C36 C37 C38 122.2(7) . . ?
C38 C37 H37 118.9 . . ?
C37 C38 H38 120.1 . . ?
C39 C38 C37 119.8(7) . . ?
C39 C38 H38 120.1 . . ?
C38 C39 H39 119.2 . . ?
C38 C39 C40 121.6(6) . . ?
C40 C39 H39 119.2 . . ?
C39 C40 C49 118.7(6) . . ?
C41 C40 C39 123.4(6) . . ?
C41 C40 C49 117.9(6) . . ?
C40 C41 H41 118.4 . . ?
C42 C41 C40 123.3(6) . . ?
C42 C41 H41 118.4 . . ?
C41 C42 C43 123.1(6) . . ?
C41 C42 C47 118.8(6) . . ?
C47 C42 C43 118.2(6) . . ?
C42 C43 H43 119.5 . . ?
C44 C43 C42 121.0(6) . . ?
C44 C43 H43 119.5 . . ?
C43 C44 H44 119.5 . . ?
C43 C44 C45 121.0(7) . . ?
C45 C44 H44 119.5 . . ?
C44 C45 H45 119.3 . . ?
C46 C45 C44 121.4(7) . . ?
C46 C45 H45 119.3 . . ?
C45 C46 C47 119.0(6) . . ?
C45 C46 C50 122(7) . . ?
C45 C46 C50A 120(5) . . ?
C47 C46 C50 118(7) . . ?
C47 C46 C50A 121(5) . . ?
C42 C47 C46 119.4(6) . . ?
C48 C47 C42 118.2(6) . . ?
C48 C47 C46 122.4(5) . . ?
C47 C48 H48 118.3 . . ?
C49 C48 C47 123.4(5) . . ?
C49 C48 H48 118.3 . . ?
C40 C49 C36 118.8(6) . . ?
C48 C49 C36 122.7(5) . . ?
C48 C49 C40 118.5(6) . . ?
C51 C50 C46 120(3) . . ?
C55 C50 C46 121.5(17) . . ?
C55 C50 C51 117(4) . . ?
C50 C51 H51 119.3 . . ?
C52 C51 C50 121.3(16) . . ?
C52 C51 H51 119.3 . . ?
C51 C52 S2 119.3(13) . . ?
C51 C52 C53 118.6(14) . . ?
C53 C52 S2 122.1(12) . . ?
C52 C53 H53 120.0 . . ?
C54 C53 C52 119.9(14) . . ?
C54 C53 H53 120.0 . . ?
C53 C54 H54 119.5 . . ?
C53 C54 C55 121.0(16) . . ?
C55 C54 H54 119.5 . . ?
C50 C55 C54 121.0(16) . . ?
C50 C55 H55 119.5 . . ?
C54 C55 H55 119.5 . . ?
C52A S2A C69 97.4(8) . . ?
O3 C57 Fe1 174.0(6) . . ?
O4 C58 Fe1 175.9(7) . . ?
O5 C59 Fe2 176.0(7) . . ?
O6 C60 Fe2 177.0(7) . . ?
N4 C61 C62 175.8(7) . . ?
C61 C62 H62A 109.5 . . ?
C61 C62 H62B 109.5 . . ?
C61 C62 H62C 109.5 . . ?
H62A C62 H62B 109.5 . . ?
H62A C62 H62C 109.5 . . ?
H62B C62 H62C 109.5 . . ?
S2 C56 H56A 109.5 . . ?
S2 C56 H56B 109.5 . . ?
S2 C56 H56C 109.5 . . ?
H56A C56 H56B 109.5 . . ?
H56A C56 H56C 109.5 . . ?
H56B C56 H56C 109.5 . . ?
N5 C63 C64 177.9(10) . . ?
C63 C64 H64A 109.5 . . ?
C63 C64 H64B 109.5 . . ?
C63 C64 H64C 109.5 . . ?
H64A C64 H64B 109.5 . . ?
H64A C64 H64C 109.5 . . ?
H64B C64 H64C 109.5 . . ?
H66A C66 H66B 109.5 . . ?
H66A C66 H66C 109.5 . . ?
H66B C66 H66C 109.5 . . ?
C65 C66 H66A 109.5 . . ?
C65 C66 H66B 109.5 . . ?
C65 C66 H66C 109.5 . . ?
N6 C65 C66 178(2) . . ?
S2A C69 H69A 109.5 . . ?
S2A C69 H69B 109.5 . . ?
S2A C69 H69C 109.5 . . ?
H69A C69 H69B 109.5 . . ?
H69A C69 H69C 109.5 . . ?
H69B C69 H69C 109.5 . . ?
C51A C50A C46 119(2) . . ?
C55A C50A C46 120.4(13) . . ?
C55A C50A C51A 121(2) . . ?
C50A C51A H51A 120.9 . . ?
C52A C51A C50A 118.3(12) . . ?
C52A C51A H51A 120.9 . . ?
C51A C52A S2A 119.1(11) . . ?
C51A C52A C53A 119.7(12) . . ?
C53A C52A S2A 121.2(9) . . ?
C52A C53A H53A 119.1 . . ?
C54A C53A C52A 121.7(11) . . ?
C54A C53A H53A 119.1 . . ?
C53A C54A H54A 120.4 . . ?
C53A C54A C55A 119.2(13) . . ?
C55A C54A H54A 120.4 . . ?
C50A C55A C54A 120.5(16) . . ?
C50A C55A H55A 119.7 . . ?
C54A C55A H55A 119.7 . . ?
N69 C67 C68 172(3) . . ?
C67 C68 H68A 109.5 . . ?
C67 C68 H68B 109.5 . . ?
C67 C68 H68C 109.5 . . ?
H68A C68 H68B 109.5 . . ?
H68A C68 H68C 109.5 . . ?
H68B C68 H68C 109.5 . . ?

loop_
_geom_bond_atom_site_label_1
_geom_bond_atom_site_label_2
_geom_bond_distance
_geom_bond_site_symmetry_2
_geom_bond_publ_flag
Fe1 N3 2.058(7) . ?
Fe1 N1 2.010(5) . ?
Fe1 C1 1.943(7) . ?
Fe1 C30 2.186(6) . ?
Fe1 C57 1.783(7) . ?
Fe1 C58 1.763(7) . ?
Fe2 N2 2.016(5) . ?
Fe2 N4 2.016(6) . ?
Fe2 C2 2.194(6) . ?
Fe2 C29 1.973(7) . ?
Fe2 C59 1.774(8) . ?
Fe2 C60 1.788(7) . ?
S1 C24 1.760(7) . ?
S1 C28 1.799(7) . ?
S2 C52 1.788(16) . ?
S2 C56 1.803(10) . ?
O1 C1 1.234(7) . ?
O2 C29 1.218(7) . ?
O3 C57 1.154(7) . ?
O4 C58 1.154(8) . ?
O5 C59 1.154(9) . ?
O6 C60 1.130(8) . ?
N2 C31 1.348(8) . ?
N2 C35 1.352(7) . ?
N3 C01F 1.137(9) . ?
N4 C61 1.137(8) . ?
N1 C3 1.354(8) . ?
N1 C7 1.349(7) . ?
C1 C2 1.484(8) . ?
C01F C021 1.457(11) . ?
C2 H2 0.9800 . ?
C2 C3 1.449(8) . ?
C3 C4 1.394(8) . ?
C4 H4 0.9300 . ?
C4 C5 1.362(8) . ?
C5 H5 0.9300 . ?
C5 C6 1.403(9) . ?
C6 C7 1.392(8) . ?
C6 C8 1.504(8) . ?
C7 H7 0.9300 . ?
C8 C9 1.368(10) . ?
C8 C21 1.451(8) . ?
C9 H9 0.9300 . ?
C9 C10 1.421(9) . ?
C10 H10 0.9300 . ?
C10 C11 1.361(9) . ?
C11 H11 0.9300 . ?
C11 C12 1.427(10) . ?
C12 C13 1.398(9) . ?
C12 C21 1.436(8) . ?
C13 H13 0.9300 . ?
C13 C14 1.386(10) . ?
C14 C15 1.432(9) . ?
C14 C19 1.453(8) . ?
C15 H15 0.9300 . ?
C15 C16 1.344(10) . ?
C16 H16 0.9300 . ?
C16 C17 1.416(9) . ?
C17 H17 0.9300 . ?
C17 C18 1.373(8) . ?
C18 C19 1.430(9) . ?
C18 C22 1.492(8) . ?
C19 C20 1.403(8) . ?
C20 H20 0.9300 . ?
C20 C21 1.383(9) . ?
C021 H02A 0.9600 . ?
C021 H02B 0.9600 . ?
C021 H02C 0.9600 . ?
C22 C23 1.386(9) . ?
C22 C27 1.411(9) . ?
C23 H23 0.9300 . ?
C23 C24 1.390(9) . ?
C24 C25 1.405(9) . ?
C25 H25 0.9300 . ?
C25 C26 1.384(9) . ?
C26 H26 0.9300 . ?
C26 C27 1.377(9) . ?
C27 H27 0.9300 . ?
C28 H28A 0.9600 . ?
C28 H28B 0.9600 . ?
C28 H28C 0.9600 . ?
C29 C30 1.465(10) . ?
C30 H30 0.9800 . ?
C30 C31 1.470(8) . ?
C31 C32 1.399(9) . ?
C32 H32 0.9300 . ?
C32 C33 1.373(8) . ?
C33 H33 0.9300 . ?
C33 C34 1.391(9) . ?
C34 C35 1.361(9) . ?
C34 C36 1.491(8) . ?
C35 H35 0.9300 . ?
C36 C37 1.358(9) . ?
C36 C49 1.446(9) . ?
C37 H37 0.9300 . ?
C37 C38 1.430(9) . ?
C38 H38 0.9300 . ?
C38 C39 1.344(10) . ?
C39 H39 0.9300 . ?
C39 C40 1.421(10) . ?
C40 C41 1.405(9) . ?
C40 C49 1.441(8) . ?
C41 H41 0.9300 . ?
C41 C42 1.385(10) . ?
C42 C43 1.443(9) . ?
C42 C47 1.438(8) . ?
C43 H43 0.9300 . ?
C43 C44 1.343(10) . ?
C44 H44 0.9300 . ?
C44 C45 1.430(9) . ?
C45 H45 0.9300 . ?
C45 C46 1.368(9) . ?
C46 C47 1.451(9) . ?
C46 C50 1.505(14) . ?
C46 C50A 1.489(12) . ?
C47 C48 1.395(9) . ?
C48 H48 0.9300 . ?
C48 C49 1.393(9) . ?
C50 C51 1.42(4) . ?
C50 C55 1.377(16) . ?
C51 H51 0.9300 . ?
C51 C52 1.396(16) . ?
C52 C53 1.404(19) . ?
C53 H53 0.9300 . ?
C53 C54 1.359(18) . ?
C54 H54 0.9300 . ?
C54 C55 1.402(15) . ?
C55 H55 0.9300 . ?
S2A C69 1.821(9) . ?
S2A C52A 1.801(14) . ?
C61 C62 1.456(10) . ?
C62 H62A 0.9600 . ?
C62 H62B 0.9600 . ?
C62 H62C 0.9600 . ?
C56 H56A 0.9600 . ?
C56 H56B 0.9600 . ?
C56 H56C 0.9600 . ?
N5 C63 1.141(11) . ?
C63 C64 1.457(12) . ?
C64 H64A 0.9600 . ?
C64 H64B 0.9600 . ?
C64 H64C 0.9600 . ?
N6 C65 1.140(17) . ?
C66 H66A 0.9600 . ?
C66 H66B 0.9600 . ?
C66 H66C 0.9600 . ?
C66 C65 1.44(2) . ?
C69 H69A 0.9600 . ?
C69 H69B 0.9600 . ?
C69 H69C 0.9600 . ?
C50A C51A 1.42(3) . ?
C50A C55A 1.372(13) . ?
C51A H51A 0.9300 . ?
C51A C52A 1.393(14) . ?
C52A C53A 1.398(17) . ?
C53A H53A 0.9300 . ?
C53A C54A 1.361(16) . ?
C54A H54A 0.9300 . ?
C54A C55A 1.398(13) . ?
C55A H55A 0.9300 . ?
N69 C67 1.135(17) . ?
C67 C68 1.447(19) . ?
C68 H68A 0.9600 . ?
C68 H68B 0.9600 . ?
C68 H68C 0.9600 . ?
O8 O9 1.67(4) . ?

loop_
_geom_torsion_atom_site_label_1
_geom_torsion_atom_site_label_2
_geom_torsion_atom_site_label_3
_geom_torsion_atom_site_label_4
_geom_torsion
_geom_torsion_site_symmetry_1
_geom_torsion_site_symmetry_2
_geom_torsion_site_symmetry_3
_geom_torsion_site_symmetry_4
_geom_torsion_publ_flag
Fe1 N1 C3 C2 -3.6(6) . . . . ?
Fe1 N1 C3 C4 177.0(4) . . . . ?
Fe1 N1 C7 C6 -177.5(4) . . . . ?
Fe1 C1 C2 Fe2 88.4(4) . . . . ?
Fe1 C1 C2 C3 -29.4(6) . . . . ?
Fe1 C30 C31 N2 -94.9(5) . . . . ?
Fe1 C30 C31 C32 86.7(6) . . . . ?
Fe2 N2 C31 C30 -1.1(6) . . . . ?
Fe2 N2 C31 C32 177.5(4) . . . . ?
Fe2 N2 C35 C34 -177.0(4) . . . . ?
Fe2 C2 C3 N1 -93.3(5) . . . . ?
Fe2 C2 C3 C4 86.0(7) . . . . ?
Fe2 C29 C30 Fe1 88.0(4) . . . . ?
Fe2 C29 C30 C31 -29.2(6) . . . . ?
S1 C24 C25 C26 -178.8(5) . . . . ?
S2 C52 C53 C54 177(2) . . . . ?
O1 C1 C2 Fe2 -90.7(6) . . . . ?
O1 C1 C2 C3 151.5(6) . . . . ?
O2 C29 C30 Fe1 -90.6(7) . . . . ?
O2 C29 C30 C31 152.1(6) . . . . ?
N2 C31 C32 C33 -0.2(9) . . . . ?
N1 C3 C4 C5 1.3(9) . . . . ?
C1 C2 C3 N1 21.7(7) . . . . ?
C1 C2 C3 C4 -159.0(6) . . . . ?
C2 C3 C4 C5 -178.0(6) . . . . ?
C3 N1 C7 C6 0.3(8) . . . . ?
C3 C4 C5 C6 -0.7(9) . . . . ?
C4 C5 C6 C7 -0.1(8) . . . . ?
C4 C5 C6 C8 179.9(5) . . . . ?
C5 C6 C7 N1 0.3(8) . . . . ?
C5 C6 C8 C9 -127.5(7) . . . . ?
C5 C6 C8 C21 50.4(8) . . . . ?
C6 C8 C9 C10 177.3(6) . . . . ?
C6 C8 C21 C12 -175.4(5) . . . . ?
C6 C8 C21 C20 6.2(9) . . . . ?
C7 N1 C3 C2 178.3(5) . . . . ?
C7 N1 C3 C4 -1.1(8) . . . . ?
C7 C6 C8 C9 52.5(8) . . . . ?
C7 C6 C8 C21 -129.7(6) . . . . ?
C8 C6 C7 N1 -179.7(5) . . . . ?
C8 C9 C10 C11 -2.0(11) . . . . ?
C9 C8 C21 C12 2.5(9) . . . . ?
C9 C8 C21 C20 -176.0(6) . . . . ?
C9 C10 C11 C12 2.5(11) . . . . ?
C10 C11 C12 C13 177.7(7) . . . . ?
C10 C11 C12 C21 -0.5(10) . . . . ?
C11 C12 C13 C14 -177.6(6) . . . . ?
C11 C12 C21 C8 -2.0(9) . . . . ?
C11 C12 C21 C20 176.5(6) . . . . ?
C12 C13 C14 C15 -179.6(6) . . . . ?
C12 C13 C14 C19 -1.1(9) . . . . ?
C13 C12 C21 C8 179.8(5) . . . . ?
C13 C12 C21 C20 -1.7(9) . . . . ?
C13 C14 C15 C16 -179.4(6) . . . . ?
C13 C14 C19 C18 -178.8(6) . . . . ?
C13 C14 C19 C20 2.6(8) . . . . ?
C14 C15 C16 C17 -2.8(10) . . . . ?
C14 C19 C20 C21 -3.9(9) . . . . ?
C15 C14 C19 C18 -0.3(8) . . . . ?
C15 C14 C19 C20 -178.8(5) . . . . ?
C15 C16 C17 C18 1.7(10) . . . . ?
C16 C17 C18 C19 0.2(10) . . . . ?
C16 C17 C18 C22 -178.4(6) . . . . ?
C17 C18 C19 C14 -0.8(9) . . . . ?
C17 C18 C19 C20 177.6(6) . . . . ?
C17 C18 C22 C23 -52.6(9) . . . . ?
C17 C18 C22 C27 124.3(7) . . . . ?
C18 C19 C20 C21 177.7(6) . . . . ?
C18 C22 C23 C24 179.3(6) . . . . ?
C18 C22 C27 C26 -178.7(6) . . . . ?
C19 C14 C15 C16 2.1(9) . . . . ?
C19 C18 C22 C23 128.8(7) . . . . ?
C19 C18 C22 C27 -54.3(9) . . . . ?
C19 C20 C21 C8 -178.1(6) . . . . ?
C19 C20 C21 C12 3.4(9) . . . . ?
C21 C8 C9 C10 -0.5(10) . . . . ?
C21 C12 C13 C14 0.6(9) . . . . ?
C22 C18 C19 C14 177.7(5) . . . . ?
C22 C18 C19 C20 -3.8(9) . . . . ?
C22 C23 C24 S1 177.5(5) . . . . ?
C22 C23 C24 C25 -1.4(10) . . . . ?
C23 C22 C27 C26 -1.8(10) . . . . ?
C23 C24 C25 C26 0.0(10) . . . . ?
C24 C25 C26 C27 0.5(11) . . . . ?
C25 C26 C27 C22 0.4(11) . . . . ?
C27 C22 C23 C24 2.3(10) . . . . ?
C28 S1 C24 C23 -179.8(5) . . . . ?
C28 S1 C24 C25 -0.9(7) . . . . ?
C29 C30 C31 N2 20.1(7) . . . . ?
C29 C30 C31 C32 -158.4(6) . . . . ?
C30 C31 C32 C33 178.2(6) . . . . ?
C31 N2 C35 C34 -0.1(9) . . . . ?
C31 C32 C33 C34 0.2(9) . . . . ?
C32 C33 C34 C35 -0.2(9) . . . . ?
C32 C33 C34 C36 -177.3(6) . . . . ?
C33 C34 C35 N2 0.2(9) . . . . ?
C33 C34 C36 C37 -127.2(7) . . . . ?
C33 C34 C36 C49 53.8(9) . . . . ?
C34 C36 C37 C38 -179.4(6) . . . . ?
C34 C36 C49 C40 -178.8(6) . . . . ?
C34 C36 C49 C48 3.8(10) . . . . ?
C35 N2 C31 C30 -178.4(5) . . . . ?
C35 N2 C31 C32 0.2(8) . . . . ?
C35 C34 C36 C37 55.7(9) . . . . ?
C35 C34 C36 C49 -123.3(7) . . . . ?
C36 C34 C35 N2 177.4(5) . . . . ?
C36 C37 C38 C39 -0.9(11) . . . . ?
C37 C36 C49 C40 2.2(10) . . . . ?
C37 C36 C49 C48 -175.3(7) . . . . ?
C37 C38 C39 C40 0.4(11) . . . . ?
C38 C39 C40 C41 179.0(7) . . . . ?
C38 C39 C40 C49 1.4(11) . . . . ?
C39 C40 C41 C42 -176.9(7) . . . . ?
C39 C40 C49 C36 -2.6(9) . . . . ?
C39 C40 C49 C48 174.9(6) . . . . ?
C40 C41 C42 C43 -179.8(7) . . . . ?
C40 C41 C42 C47 0.8(11) . . . . ?
C41 C40 C49 C36 179.7(6) . . . . ?
C41 C40 C49 C48 -2.8(9) . . . . ?
C41 C42 C43 C44 -178.4(7) . . . . ?
C41 C42 C47 C46 179.3(6) . . . . ?
C41 C42 C47 C48 0.0(9) . . . . ?
C42 C43 C44 C45 -1.0(11) . . . . ?
C42 C47 C48 C49 -2.4(10) . . . . ?
C43 C42 C47 C46 -0.1(9) . . . . ?
C43 C42 C47 C48 -179.4(6) . . . . ?
C43 C44 C45 C46 -0.1(11) . . . . ?
C44 C45 C46 C47 1.0(10) . . . . ?
C44 C45 C46 C50 -175(5) . . . . ?
C44 C45 C46 C50A 178(4) . . . . ?
C45 C46 C47 C42 -0.9(10) . . . . ?
C45 C46 C47 C48 178.4(6) . . . . ?
C45 C46 C50 C51 -49(17) . . . . ?
C45 C46 C50 C55 115(13) . . . . ?
C45 C46 C50A C51A -70(12) . . . . ?
C45 C46 C50A C55A 118(9) . . . . ?
C46 C47 C48 C49 178.3(6) . . . . ?
C46 C50 C51 C52 179(9) . . . . ?
C46 C50 C55 C54 -176(10) . . . . ?
C46 C50A C51A C52A -174(7) . . . . ?
C46 C50A C55A C54A 174(7) . . . . ?
C47 C42 C43 C44 1.1(10) . . . . ?
C47 C46 C50 C51 134(12) . . . . ?
C47 C46 C50 C55 -62(18) . . . . ?
C47 C46 C50A C51A 106(9) . . . . ?
C47 C46 C50A C55A -66(13) . . . . ?
C47 C48 C49 C36 -178.8(6) . . . . ?
C47 C48 C49 C40 3.8(10) . . . . ?
C49 C36 C37 C38 -0.4(11) . . . . ?
C49 C40 C41 C42 0.7(11) . . . . ?
C50 C46 C47 C42 176(5) . . . . ?
C50 C46 C47 C48 -5(5) . . . . ?
C50 C51 C52 S2 174(10) . . . . ?
C50 C51 C52 C53 -7(10) . . . . ?
C51 C50 C55 C54 -12(20) . . . . ?
C51 C52 C53 C54 -2(4) . . . . ?
C52 C53 C54 C55 4(4) . . . . ?
C53 C54 C55 C50 4(12) . . . . ?
C55 C50 C51 C52 14(19) . . . . ?
S2A C52A C53A C54A 178.9(16) . . . . ?
C56 S2 C52 C51 -166.5(19) . . . . ?
C56 S2 C52 C53 15(2) . . . . ?
C69 S2A C52A C51A -98.9(15) . . . . ?
C69 S2A C52A C53A 82.7(16) . . . . ?
C50A C46 C47 C42 -177(3) . . . . ?
C50A C46 C47 C48 2(3) . . . . ?
C50A C51A C52A S2A -178(7) . . . . ?
C50A C51A C52A C53A 1(7) . . . . ?
C51A C50A C55A C54A 3(15) . . . . ?
C51A C52A C53A C54A 1(3) . . . . ?
C52A C53A C54A C55A 0(3) . . . . ?
C53A C54A C55A C50A -2(9) . . . . ?
C55A C50A C51A C52A -3(14) . . . . ?
